data_4323236
loop_
_publ_author_name
'Marino Basato'
'Umberto Vettori'
'Augusto C. Veronese'
'Alfonso Grassi'
'Giovanni Valle'

_publ_section_title
;
 Synthesis of \b-Imino Carbonyl Enolato Complexes by Reaction of
 Nickel(II), Palladium(II), and Copper(II) Acetates with the Enaminodiones
 (MeOCO)(RCO)CC(R')NH2 (R = Me, OMe; R' = Et, EtOCO)
;
_journal_name_full 'Inorganic Chemistry'
_journal_page_first 6737
_journal_page_last 6745
_journal_paper_doi 10.1021/ic9716114
_journal_volume 37
_journal_year 1998
_chemical_formula_moiety 'C16 H24 N2 O8 Pd'
_chemical_formula_sum 'C16 H24 N2 O8 Pd'
_chemical_formula_weight 478.77
_chemical_name_systematic
;
bis(3-imino-1-methoxy-2-methoxycarbonyl-1,4-pentanedionato-N2,O4)palladium
;
_space_group_IT_number 14
_symmetry_cell_setting monoclinic
_symmetry_space_group_name_Hall '-P 2yn'
_symmetry_space_group_name_H-M 'P 1 21/n 1'
_atom_sites_solution_hydrogens geom
_atom_sites_solution_primary direct
_atom_sites_solution_secondary difmap
_audit_creation_method 'SHELXN ADAPTED TO SHELX76'
_cell_angle_alpha 90.00
_cell_angle_beta 94.20(10)
_cell_angle_gamma 90.00
_cell_formula_units_Z 4
_cell_length_a 11.963(2)
_cell_length_b 8.438(1)
_cell_length_c 19.637(2)
_cell_measurement_reflns_used 24
_cell_measurement_temperature 293(2)
_cell_measurement_theta_max 12
_cell_measurement_theta_min 7
_cell_volume 1976.9(5)
_computing_structure_refinement 'SHELXL76 (Sheldrick, 1976)'
_computing_structure_solution 'SIR92 (Altomare et al., 1993)'
_diffrn_ambient_temperature 293(2)
_diffrn_measurement_device 'Philips PW 1100 diffractometer'
_diffrn_measurement_method \q/2\q
_diffrn_radiation_monochromator graphite
_diffrn_radiation_source 'fine-focus sealed tube'
_diffrn_radiation_type MoK\a
_diffrn_radiation_wavelength 0.71070
_diffrn_reflns_av_R_equivalents 0.01
_diffrn_reflns_av_sigmaI/netI 0.4305
_diffrn_reflns_limit_h_max 14
_diffrn_reflns_limit_h_min -14
_diffrn_reflns_limit_k_max 10
_diffrn_reflns_limit_k_min 0
_diffrn_reflns_limit_l_max 23
_diffrn_reflns_limit_l_min 0
_diffrn_reflns_number 3586
_diffrn_reflns_theta_max 25.00
_diffrn_reflns_theta_min 2.05
_diffrn_standards_decay_% 10
_diffrn_standards_interval_count 50
_diffrn_standards_interval_time variable
_diffrn_standards_number 3
_exptl_absorpt_coefficient_mu 0.0983
_exptl_absorpt_correction_type none
_exptl_crystal_colour yellow
_exptl_crystal_density_diffrn 1.61
_exptl_crystal_description prismatic
_exptl_crystal_F_000 976
_exptl_crystal_size_max 0.4
_exptl_crystal_size_mid 0.3
_exptl_crystal_size_min 0.3
_refine_ls_extinction_method none
_refine_ls_goodness_of_fit_obs 0.688
_refine_ls_hydrogen_treatment refall
_refine_ls_matrix_type full
_refine_ls_number_parameters 340
_refine_ls_number_reflns 2981
_refine_ls_number_restraints 0
_refine_ls_R_factor_obs 0.041
_refine_ls_shift/esd_max 0.363
_refine_ls_shift/esd_mean 0.0554
_refine_ls_structure_factor_coef F
_refine_ls_weighting_details w=1/[\s^2^(F)+0.009245(F^2^)]
_refine_ls_weighting_scheme calc
_refine_ls_wR_factor_obs 0.047
_reflns_number_gt 2981
_reflns_number_total 3304
_reflns_observed_criterion >3sigma(F)
_cod_data_source_file ic9716114_1.cif
_cod_data_source_block 7b
_cod_depositor_comments
;
The following automatic conversions were performed:

'_refine_ls_weighting_scheme' value 'calc
w=1/[\s^2^(F)+0.009245(F^2^)]' was changed to 'calc'. New tag
'_refine_ls_weighting_details' was created. The value of the new tag
was set to 'w=1/[\s^2^(F)+0.009245(F^2^)]'.

Automatic conversion script
Id: cif_fix_values 3143 2015-03-26 13:38:13Z robertas 
;
_cod_original_sg_symbol_H-M 'P 21/n'
_cod_database_code 4323236

loop_
_symmetry_equiv_pos_as_xyz
'x, y, z'
'1/2-x, 1/2+y, 1/2-z'
'-x, -y, -z'
'1/2+x, 1/2-y, 1/2+z'

loop_
_atom_site_aniso_label
_atom_site_aniso_U_11
_atom_site_aniso_U_22
_atom_site_aniso_U_33
_atom_site_aniso_U_23
_atom_site_aniso_U_13
_atom_site_aniso_U_12
Pd 0.0267(2) 0.0374(3) 0.0314(2) -0.0020(1) 0.0022(2) -0.0041(1)
O1 0.034(2) 0.053(2) 0.040(2) -0.011(1) 0.009(1) -0.014(1)
O2 0.039(1) 0.075(2) 0.037(1) -0.005(1) 0.009(1) -0.014(1)
O3 0.061(2) 0.046(2) 0.077(2) -0.015(2) 0.016(2) -0.021(1)
O4 0.033(1) 0.054(2) 0.063(2) -0.001(1) 0.011(1) -0.011(1)
O5 0.030(1) 0.060(2) 0.041(1) -0.010(1) 0.002(1) -0.012(1)
O6 0.038(2) 0.071(2) 0.046(2) -0.021(2) 0.006(1) -0.015(2)
O7 0.040(2) 0.089(2) 0.052(2) 0.030(2) 0.000(1) -0.017(2)
O8 0.029(1) 0.067(2) 0.045(2) 0.011(2) -0.001(1) -0.006(1)
N1 0.031(2) 0.045(2) 0.037(2) -0.005(1) 0.006(1) -0.003(1)
N2 0.033(2) 0.064(2) 0.032(2) -0.011(1) 0.007(2) -0.016(1)
C1 0.031(2) 0.042(2) 0.039(2) 0.000(2) 0.007(2) -0.002(2)
C2 0.033(2) 0.038(2) 0.039(2) -0.002(2) 0.005(2) -0.004(2)
C3 0.034(2) 0.038(2) 0.035(2) -0.002(2) 0.000(1) 0.000(2)
C4 0.043(2) 0.055(3) 0.044(2) -0.012(2) 0.003(2) -0.014(2)
C5 0.057(3) 0.067(3) 0.053(3) 0.005(2) -0.012(2) -0.013(2)
C6 0.042(2) 0.045(2) 0.033(2) 0.001(2) 0.002(2) -0.011(2)
C7 0.044(3) 0.083(4) 0.093(4) -0.005(3) 0.018(3) -0.023(3)
C8 0.051(3) 0.073(3) 0.034(2) -0.002(2) 0.003(2) -0.005(2)
C9 0.035(2) 0.047(2) 0.035(2) -0.002(2) 0.001(2) -0.008(2)
C10 0.033(2) 0.049(2) 0.040(2) 0.004(2) 0.004(2) -0.011(2)
C11 0.039(2) 0.056(2) 0.038(2) 0.001(2) 0.008(2) -0.010(2)
C12 0.040(2) 0.061(3) 0.052(3) -0.005(2) 0.008(2) -0.004(2)
C13 0.071(3) 0.079(3) 0.053(3) 0.004(3) 0.011(3) 0.012(3)
C14 0.029(2) 0.045(2) 0.041(2) 0.002(2) 0.005(2) -0.003(1)
C15 0.034(2) 0.078(3) 0.051(3) 0.004(2) -0.006(2) -0.018(2)
C16 0.051(3) 0.088(4) 0.048(3) -0.029(3) 0.010(2) -0.015(3)

loop_
_atom_site_label
_atom_site_type_symbol
_atom_site_fract_x
_atom_site_fract_y
_atom_site_fract_z
_atom_site_U_iso_or_equiv
_atom_site_thermal_displace_type
_atom_site_occupancy
_atom_site_calc_flag
_atom_site_refinement_flags
_atom_site_disorder_group
Pd Pd 0.48986(2) 0.35526(3) 0.64929(1) 0.0318(1) Uani 1 d . .
O1 O 0.6062(2) 0.3533(3) 0.5817(2) 0.0423(9) Uani 1 d . .
O2 O 0.7432(2) 0.4614(4) 0.5267(1) 0.050(1) Uani 1 d . .
O3 O 0.8625(3) 0.7493(4) 0.6498(2) 0.061(1) Uani 1 d . .
O4 O 0.9277(2) 0.5214(4) 0.6100(2) 0.050(1) Uani 1 d . .
O5 O 0.3960(2) 0.2311(3) 0.5793(1) 0.0437(9) Uani 1 d . .
O6 O 0.2534(3) 0.0924(4) 0.5334(2) 0.051(1) Uani 1 d . .
O7 O 0.0686(3) 0.0894(4) 0.6782(2) 0.060(1) Uani 1 d . .
O8 O 0.0521(2) 0.1824(4) 0.5721(2) 0.0473(9) Uani 1 d . .
N1 N 0.5908(3) 0.4697(4) 0.7157(2) 0.038(1) Uani 1 d . .
N2 N 0.3648(3) 0.3644(4) 0.7077(2) 0.042(1) Uani 1 d . .
C1 C 0.6935(3) 0.4408(5) 0.5852(2) 0.037(1) Uani 1 d . .
C2 C 0.7429(3) 0.5204(4) 0.6432(2) 0.037(1) Uani 1 d . .
C3 C 0.6926(3) 0.5258(4) 0.7065(2) 0.035(1) Uani 1 d . .
C4 C 0.7592(4) 0.5880(6) 0.7690(2) 0.048(1) Uani 1 d . .
C5 C 0.8592(4) 0.4888(6) 0.7919(2) 0.060(2) Uani 1 d . .
C6 C 0.8466(4) 0.6122(5) 0.6353(2) 0.040(1) Uani 1 d . .
C7 C 1.0248(4) 0.6053(7) 0.5903(3) 0.073(2) Uani 1 d . .
C8 C 0.6930(4) 0.3884(6) 0.4659(2) 0.053(2) Uani 1 d . .
C9 C 0.2970(3) 0.1865(5) 0.5836(2) 0.039(1) Uani 1 d . .
C10 C 0.2246(3) 0.2223(5) 0.6354(2) 0.041(1) Uani 1 d . .
C11 C 0.2593(4) 0.3166(6) 0.6936(2) 0.044(1) Uani 1 d . .
C12 C 0.1735(4) 0.3809(6) 0.7409(2) 0.051(2) Uani 1 d . .
C13 C 0.1833(5) 0.3106(7) 0.8113(3) 0.067(2) Uani 1 d . .
C14 C 0.1092(3) 0.1580(5) 0.6312(2) 0.038(1) Uani 1 d . .
C15 C -0.0627(4) 0.1222(6) 0.5662(3) 0.055(2) Uani 1 d . .
C16 C 0.3205(4) 0.0694(7) 0.4764(2) 0.062(2) Uani 1 d . .
H1N H 0.565620 0.489280 0.754250 . Uiso 1 calc R .
H2N H 0.381480 0.399560 0.748960 . Uiso 1 calc R .
H4A H 0.709400 0.598840 0.805880 . Uiso 1 calc R .
H4B H 0.784190 0.697060 0.758990 . Uiso 1 calc R .
H5A H 0.899240 0.534770 0.831740 . Uiso 1 calc R .
H5B H 0.910160 0.481110 0.756090 . Uiso 1 calc R .
H5C H 0.835520 0.383560 0.803350 . Uiso 1 calc R .
H7A H 1.073810 0.529200 0.571320 . Uiso 1 calc R .
H7B H 1.057780 0.659380 0.626730 . Uiso 1 calc R .
H7C H 0.998730 0.677750 0.553220 . Uiso 1 calc R .
H8A H 0.737140 0.415100 0.428260 . Uiso 1 calc R .
H8B H 0.618770 0.432110 0.456850 . Uiso 1 calc R .
H8C H 0.689970 0.278490 0.472040 . Uiso 1 calc R .
H12A H 0.177800 0.495920 0.743510 . Uiso 1 calc R .
H12B H 0.097180 0.357100 0.719430 . Uiso 1 calc R .
H13A H 0.127310 0.355420 0.838300 . Uiso 1 calc R .
H13B H 0.256440 0.335140 0.832140 . Uiso 1 calc R .
H13C H 0.173840 0.198330 0.808470 . Uiso 1 calc R .
H15A H -0.096280 0.145680 0.521520 . Uiso 1 calc R .
H15B H -0.104140 0.173600 0.599950 . Uiso 1 calc R .
H15C H -0.062920 0.009870 0.573570 . Uiso 1 calc R .
H16A H 0.282280 -0.004670 0.444770 . Uiso 1 calc R .
H16B H 0.390640 0.017530 0.493740 . Uiso 1 calc R .
H16C H 0.334770 0.164370 0.456040 . Uiso 1 calc R .

loop_
_atom_type_symbol
_atom_type_description
_atom_type_scat_dispersion_real
_atom_type_scat_dispersion_imag
_atom_type_scat_source
Pd Pd -0.9988 1.0072 'International Tables Vol C Tables 4.2.6.8 and 6.1.1.4'
O O . . 'SHELX76 Program'
N N . . 'SHELX76 Program'
C C . . 'SHELX76 Program'
H H . . 'SHELX76 Program'

loop_
_geom_angle_atom_site_label_1
_geom_angle_atom_site_label_2
_geom_angle_atom_site_label_3
_geom_angle
_geom_angle_site_symmetry_1
_geom_angle_site_symmetry_3
_geom_angle_publ_flag
N1 Pd N2 92.9(2) . . ?
O5 Pd N2 90.5(2) . . ?
O5 Pd N1 176.1(2) . . ?
O1 Pd N2 174.0(2) . . ?
O1 Pd N1 91.2(2) . . ?
O1 Pd O5 85.6(1) . . ?
Pd O1 C1 124.6(3) . . ?
C1 O2 C8 118.1(4) . . ?
C6 O4 C7 115.8(4) . . ?
Pd O5 C9 126.6(3) . . ?
C9 O6 C16 116.3(4) . . ?
C14 O8 C15 116.0(4) . . ?
Pd N1 C3 127.5(3) . . ?
Pd N2 C11 128.4(3) . . ?
O1 C1 O2 116.1(4) . . ?
O2 C1 C2 116.3(4) . . ?
O1 C1 C2 127.6(4) . . ?
C1 C2 C6 118.0(3) . . ?
C1 C2 C3 122.8(4) . . ?
C3 C2 C6 119.1(3) . . ?
N1 C3 C2 123.9(4) . . ?
C2 C3 C4 119.4(4) . . ?
N1 C3 C4 116.5(4) . . ?
C3 C4 C5 114.3(4) . . ?
O4 C6 C2 111.7(4) . . ?
O3 C6 C2 126.7(4) . . ?
O3 C6 O4 121.6(5) . . ?
O5 C9 O6 116.6(4) . . ?
O6 C9 C10 115.4(4) . . ?
O5 C9 C10 128.0(4) . . ?
C9 C10 C14 120.0(4) . . ?
C9 C10 C11 122.5(4) . . ?
C11 C10 C14 117.6(4) . . ?
N2 C11 C10 123.2(5) . . ?
C10 C11 C12 120.9(4) . . ?
N2 C11 C12 115.6(4) . . ?
C11 C12 C13 114.1(4) . . ?
O8 C14 C10 114.3(4) . . ?
O7 C14 C10 123.6(4) . . ?
O7 C14 O8 122.1(5) . . ?

loop_
_geom_bond_atom_site_label_1
_geom_bond_atom_site_label_2
_geom_bond_distance
_geom_bond_site_symmetry_2
_geom_bond_publ_flag
Pd O1 1.993(4) . ?
Pd O5 2.005(3) . ?
Pd N1 1.965(3) . ?
Pd N2 1.952(4) . ?
O1 C1 1.277(5) . ?
O2 C1 1.343(5) . ?
O2 C8 1.435(5) . ?
O3 C6 1.203(5) . ?
O4 C6 1.359(5) . ?
O4 C7 1.437(6) . ?
O5 C9 1.251(5) . ?
O6 C9 1.342(5) . ?
O6 C16 1.436(6) . ?
O7 C14 1.220(6) . ?
O8 C14 1.319(5) . ?
O8 C15 1.462(5) . ?
N1 C3 1.331(5) . ?
N2 C11 1.334(6) . ?
C1 C2 1.412(5) . ?
C2 C3 1.421(5) . ?
C2 C6 1.480(6) . ?
C3 C4 1.508(6) . ?
C4 C5 1.503(7) . ?
C9 C10 1.417(6) . ?
C10 C11 1.429(6) . ?
C10 C14 1.481(5) . ?
C11 C12 1.532(7) . ?
C12 C13 1.500(7) . ?
